data_7125041
loop_
_publ_author_name
'Wu, Ya-Nan'
'Xu, Ting'
'Fu, Rong'
'Wang, Nan-Nan'
'Hao, Wen-Juan'
'Wang, Shu-Liang'
'Li, Guigen'
'Tu, Shu-Jiang'
'Jiang, Bo'

_publ_section_title
;
 Dual rhodium/copper catalysis: synthesis of benzo[b]fluorenes and
 2-naphthalenylmethanones via de-diazotized cycloadditions.
;
_journal_issue 80
_journal_name_full 'Chemical communications (Cambridge, England)'
_journal_page_first 11943
_journal_page_last 11946
_journal_paper_doi 10.1039/c6cc06320a
_journal_volume 52
_journal_year 2016
_chemical_formula_sum 'C28 H21 Br O3'
_chemical_formula_weight 485.36
_space_group_IT_number 2
_space_group_name_Hall '-P 1'
_space_group_name_H-M_alt 'P -1'
_symmetry_cell_setting triclinic
_symmetry_space_group_name_H-M 'P -1'
_atom_sites_solution_hydrogens geom
_atom_sites_solution_primary direct
_atom_sites_solution_secondary difmap
_audit_creation_method SHELXL-97
_audit_update_record
;
2016-07-30 deposited with the CCDC.
2016-09-08 downloaded from the CCDC.
;
_cell_angle_alpha 104.265(2)
_cell_angle_beta 98.8810(10)
_cell_angle_gamma 96.2250(10)
_cell_formula_units_Z 2
_cell_length_a 7.3360(7)
_cell_length_b 11.8041(9)
_cell_length_c 13.6969(11)
_cell_measurement_reflns_used 1466
_cell_measurement_temperature 298(2)
_cell_measurement_theta_max 22.948
_cell_measurement_theta_min 2.683
_cell_volume 1122.36(16)
_computing_cell_refinement 'Bruker SMART'
_computing_data_collection 'Bruker SMART'
_computing_data_reduction 'Bruker SHELXTL'
_computing_molecular_graphics 'Bruker SHELXTL'
_computing_publication_material 'Bruker SHELXTL'
_computing_structure_refinement 'SHELXL-97 (Sheldrick, 1997)'
_computing_structure_solution 'SHELXS-97 (Sheldrick, 1990)'
_diffrn_ambient_temperature 298(2)
_diffrn_measured_fraction_theta_full 0.981
_diffrn_measured_fraction_theta_max 0.981
_diffrn_measurement_device_type 'CCD area detector'
_diffrn_measurement_method 'phi and omega scans'
_diffrn_radiation_monochromator graphite
_diffrn_radiation_source 'fine-focus sealed tube'
_diffrn_radiation_type MoK\a
_diffrn_radiation_wavelength 0.71073
_diffrn_reflns_av_R_equivalents 0.0276
_diffrn_reflns_av_sigmaI/netI 0.0758
_diffrn_reflns_limit_h_max 8
_diffrn_reflns_limit_h_min -8
_diffrn_reflns_limit_k_max 13
_diffrn_reflns_limit_k_min -14
_diffrn_reflns_limit_l_max 16
_diffrn_reflns_limit_l_min -16
_diffrn_reflns_number 5738
_diffrn_reflns_theta_full 25.02
_diffrn_reflns_theta_max 25.02
_diffrn_reflns_theta_min 2.68
_exptl_absorpt_coefficient_mu 1.859
_exptl_absorpt_correction_T_max 0.7941
_exptl_absorpt_correction_T_min 0.5234
_exptl_absorpt_correction_type multi-scan
_exptl_absorpt_process_details sadabs
_exptl_crystal_colour yellow
_exptl_crystal_density_diffrn 1.436
_exptl_crystal_density_method 'not measured'
_exptl_crystal_description block
_exptl_crystal_F_000 496
_exptl_crystal_size_max 0.40
_exptl_crystal_size_mid 0.22
_exptl_crystal_size_min 0.13
_refine_diff_density_max 0.341
_refine_diff_density_min -0.246
_refine_diff_density_rms 0.051
_refine_ls_extinction_method none
_refine_ls_goodness_of_fit_ref 1.054
_refine_ls_hydrogen_treatment mixed
_refine_ls_matrix_type full
_refine_ls_number_parameters 291
_refine_ls_number_reflns 3894
_refine_ls_number_restraints 0
_refine_ls_restrained_S_all 1.054
_refine_ls_R_factor_all 0.0982
_refine_ls_R_factor_gt 0.0445
_refine_ls_shift/su_max 0.001
_refine_ls_shift/su_mean 0.000
_refine_ls_structure_factor_coef Fsqd
_refine_ls_weighting_details 'calc w=1/[\s^2^(Fo^2^)+(0.0254P)^2^+0.0000P] where P=(Fo^2^+2Fc^2^)/3'
_refine_ls_weighting_scheme calc
_refine_ls_wR_factor_gt 0.0834
_refine_ls_wR_factor_ref 0.0898
_reflns_number_gt 2019
_reflns_number_total 3894
_reflns_threshold_expression >2sigma(I)
_cod_data_source_file c6cc06320a2.cif
_cod_data_source_block 151129b
_cod_depositor_comments
;
The following automatic conversions were performed:

data item '_symmetry_cell_setting' value 'Triclinic' was changed to
'triclinic' in accordance with the
/home/saulius/struct/COD-crude-data/automatic-downloads/DataCite-retrospective/RSC/depositions/lib/dictionaries/cif_core.dic
dictionary named 'cif_core.dic' version 2.4.2 last updated on
2011-04-26.

Automatic conversion script
Id: cif_fix_values 6909 2019-04-08 15:41:33Z antanas 
;
_cod_original_sg_symbol_H-M P-1
_cod_database_code 7125041

loop_
_symmetry_equiv_pos_as_xyz
'x, y, z'
'-x, -y, -z'

loop_
_atom_site_label
_atom_site_type_symbol
_atom_site_fract_x
_atom_site_fract_y
_atom_site_fract_z
_atom_site_U_iso_or_equiv
_atom_site_adp_type
_atom_site_occupancy
_atom_site_symmetry_multiplicity
_atom_site_calc_flag
_atom_site_refinement_flags
Br1 Br 0.87218(7) 0.61180(4) 0.92000(4) 0.0904(2) Uani 1 1 d .
O1 O 0.2014(4) -0.3317(2) 0.5270(2) 0.0850(9) Uani 1 1 d .
O2 O 0.3751(5) -0.3413(3) 0.6700(3) 0.1138(12) Uani 1 1 d .
O3 O 0.0442(4) 0.2307(2) 0.7804(2) 0.0746(8) Uani 1 1 d .
C1 C 0.2807(6) -0.2873(4) 0.6223(4) 0.0724(13) Uani 1 1 d .
C2 C 0.2546(5) -0.1606(3) 0.6637(3) 0.0497(10) Uani 1 1 d .
C3 C 0.2482(4) -0.0884(3) 0.5998(3) 0.0454(9) Uani 1 1 d .
C4 C 0.2393(4) 0.0360(3) 0.6379(3) 0.0427(9) Uani 1 1 d .
C5 C 0.2321(4) 0.0815(3) 0.7397(3) 0.0439(9) Uani 1 1 d .
C6 C 0.2380(4) 0.0079(3) 0.8079(3) 0.0489(9) Uani 1 1 d .
C7 C 0.2474(5) -0.1155(3) 0.7700(3) 0.0570(10) Uani 1 1 d .
C8 C 0.2484(5) -0.1844(4) 0.8414(4) 0.0712(12) Uani 1 1 d .
H8 H 0.2484 -0.2654 0.8183 0.085 Uiso 1 1 calc R
C9 C 0.2495(5) -0.1351(4) 0.9441(4) 0.0746(12) Uani 1 1 d .
H9 H 0.2513 -0.1835 0.9884 0.089 Uiso 1 1 calc R
C10 C 0.2478(5) -0.0140(5) 0.9829(3) 0.0736(12) Uani 1 1 d .
C11 C 0.2399(5) 0.0554(4) 0.9162(3) 0.0606(11) Uani 1 1 d .
H11 H 0.2355 0.1356 0.9412 0.073 Uiso 1 1 calc R
C12 C 0.2546(6) 0.0367(4) 1.0945(3) 0.0932(15) Uani 1 1 d .
H12A H 0.2404 0.1186 1.1074 0.140 Uiso 1 1 calc R
H12B H 0.3725 0.0295 1.1323 0.140 Uiso 1 1 calc R
H12C H 0.1554 -0.0055 1.1159 0.140 Uiso 1 1 calc R
C13 C 0.2562(5) -0.1130(3) 0.4874(2) 0.0498(9) Uani 1 1 d .
H13A H 0.3698 -0.1437 0.4737 0.060 Uiso 1 1 calc R
H13B H 0.1497 -0.1697 0.4462 0.060 Uiso 1 1 calc R
C14 C 0.2528(5) 0.0031(3) 0.4651(3) 0.0475(9) Uani 1 1 d .
C15 C 0.2421(4) 0.0923(3) 0.5549(2) 0.0421(9) Uani 1 1 d .
C16 C 0.2391(5) 0.2064(3) 0.5494(3) 0.0568(10) Uani 1 1 d .
H16 H 0.2326 0.2658 0.6071 0.068 Uiso 1 1 calc R
C17 C 0.2460(5) 0.2325(3) 0.4548(3) 0.0675(11) Uani 1 1 d .
H17 H 0.2449 0.3100 0.4511 0.081 Uiso 1 1 calc R
C18 C 0.2542(5) 0.1478(4) 0.3694(3) 0.0636(11) Uani 1 1 d .
H18 H 0.2575 0.1672 0.3078 0.076 Uiso 1 1 calc R
C19 C 0.2576(5) 0.0300(3) 0.3742(3) 0.0546(10) Uani 1 1 d .
H19 H 0.2630 -0.0288 0.3158 0.066 Uiso 1 1 calc R
C20 C 0.2027(5) 0.2089(3) 0.7789(2) 0.0473(9) Uani 1 1 d .
C21 C 0.3674(5) 0.3043(3) 0.8148(2) 0.0426(9) Uani 1 1 d .
C22 C 0.5480(5) 0.2807(3) 0.8218(2) 0.0509(9) Uani 1 1 d .
H22 H 0.5686 0.2025 0.8042 0.061 Uiso 1 1 calc R
C23 C 0.7000(5) 0.3706(3) 0.8543(3) 0.0568(10) Uani 1 1 d .
H23 H 0.8212 0.3532 0.8597 0.068 Uiso 1 1 calc R
C24 C 0.6676(6) 0.4861(3) 0.8785(3) 0.0553(10) Uani 1 1 d .
C25 C 0.4880(6) 0.5129(3) 0.8721(3) 0.0641(11) Uani 1 1 d .
H25 H 0.4681 0.5913 0.8887 0.077 Uiso 1 1 calc R
C26 C 0.3397(5) 0.4229(3) 0.8411(3) 0.0596(11) Uani 1 1 d .
H26 H 0.2188 0.4408 0.8374 0.071 Uiso 1 1 calc R
C27 C 0.2425(7) -0.4464(4) 0.4749(4) 0.1126(18) Uani 1 1 d .
H27A H 0.3764 -0.4461 0.4857 0.135 Uiso 1 1 calc R
H27B H 0.1864 -0.5073 0.5022 0.135 Uiso 1 1 calc R
C28 C 0.1689(11) -0.4702(4) 0.3683(4) 0.190(4) Uani 1 1 d .
H28A H 0.0350 -0.4822 0.3573 0.285 Uiso 1 1 calc R
H28B H 0.2104 -0.5400 0.3317 0.285 Uiso 1 1 calc R
H28C H 0.2116 -0.4044 0.3439 0.285 Uiso 1 1 calc R

loop_
_atom_site_aniso_label
_atom_site_aniso_U_11
_atom_site_aniso_U_22
_atom_site_aniso_U_33
_atom_site_aniso_U_23
_atom_site_aniso_U_13
_atom_site_aniso_U_12
Br1 0.0838(4) 0.0647(3) 0.1006(4) -0.0065(2) 0.0188(3) -0.0192(2)
O1 0.113(3) 0.0451(18) 0.090(2) 0.0041(16) 0.015(2) 0.0228(16)
O2 0.140(3) 0.073(2) 0.135(3) 0.042(2) 0.010(2) 0.039(2)
O3 0.0414(18) 0.0665(18) 0.097(2) -0.0129(14) 0.0109(16) 0.0125(14)
C1 0.075(3) 0.050(3) 0.091(4) 0.026(3) 0.002(3) 0.008(2)
C2 0.042(2) 0.037(2) 0.071(3) 0.023(2) 0.002(2) 0.0040(17)
C3 0.034(2) 0.041(2) 0.053(3) 0.002(2) 0.0056(19) 0.0013(16)
C4 0.033(2) 0.043(2) 0.050(2) 0.0106(19) 0.0065(18) 0.0041(16)
C5 0.038(2) 0.044(2) 0.046(2) 0.009(2) 0.0033(18) 0.0036(16)
C6 0.032(2) 0.054(3) 0.056(3) 0.012(2) 0.0036(19) -0.0001(17)
C7 0.041(2) 0.062(3) 0.063(3) 0.019(2) -0.002(2) -0.0034(19)
C8 0.059(3) 0.074(3) 0.083(3) 0.040(3) -0.001(3) -0.003(2)
C9 0.059(3) 0.090(4) 0.076(4) 0.038(3) -0.001(3) -0.004(2)
C10 0.048(3) 0.111(4) 0.061(3) 0.031(3) 0.002(2) -0.002(2)
C11 0.041(3) 0.084(3) 0.058(3) 0.028(3) 0.005(2) -0.002(2)
C12 0.060(3) 0.164(5) 0.051(3) 0.034(3) 0.005(2) -0.004(3)
C13 0.043(2) 0.043(2) 0.060(3) 0.0081(18) 0.0074(19) 0.0074(17)
C14 0.039(2) 0.051(2) 0.050(2) 0.010(2) 0.0064(19) 0.0032(17)
C15 0.037(2) 0.042(2) 0.045(2) 0.0056(19) 0.0086(18) 0.0081(16)
C16 0.064(3) 0.053(3) 0.052(3) 0.009(2) 0.012(2) 0.0098(19)
C17 0.081(3) 0.053(3) 0.071(3) 0.026(3) 0.011(3) 0.008(2)
C18 0.067(3) 0.075(3) 0.048(3) 0.022(2) 0.008(2) 0.004(2)
C19 0.056(3) 0.056(3) 0.048(3) 0.007(2) 0.010(2) 0.0069(19)
C20 0.046(3) 0.048(2) 0.043(2) 0.0036(18) 0.007(2) 0.007(2)
C21 0.043(2) 0.044(2) 0.039(2) 0.0057(17) 0.0066(18) 0.0096(18)
C22 0.050(3) 0.042(2) 0.056(2) 0.0047(18) 0.010(2) 0.0088(19)
C23 0.047(3) 0.052(3) 0.065(3) 0.003(2) 0.012(2) 0.007(2)
C24 0.056(3) 0.051(3) 0.051(2) 0.0042(19) 0.013(2) -0.003(2)
C25 0.070(3) 0.038(2) 0.074(3) 0.000(2) 0.006(2) 0.012(2)
C26 0.052(3) 0.051(3) 0.068(3) 0.002(2) 0.005(2) 0.017(2)
C27 0.150(5) 0.049(3) 0.127(5) -0.003(3) 0.027(4) 0.026(3)
C28 0.421(12) 0.080(4) 0.091(4) 0.020(3) 0.092(6) 0.078(6)

loop_
_atom_type_symbol
_atom_type_description
_atom_type_scat_dispersion_real
_atom_type_scat_dispersion_imag
_atom_type_scat_source
C C 0.0033 0.0016 'International Tables Vol C Tables 4.2.6.8 and 6.1.1.4'
H H 0.0000 0.0000 'International Tables Vol C Tables 4.2.6.8 and 6.1.1.4'
O O 0.0106 0.0060 'International Tables Vol C Tables 4.2.6.8 and 6.1.1.4'
Br Br -0.2901 2.4595 'International Tables Vol C Tables 4.2.6.8 and 6.1.1.4'

loop_
_geom_angle_atom_site_label_1
_geom_angle_atom_site_label_2
_geom_angle_atom_site_label_3
_geom_angle
C1 O1 C27 117.4(3)
O2 C1 O1 122.5(4)
O2 C1 C2 124.4(4)
O1 C1 C2 113.0(4)
C3 C2 C7 120.7(3)
C3 C2 C1 118.9(4)
C7 C2 C1 120.3(4)
C2 C3 C4 121.0(3)
C2 C3 C13 131.0(3)
C4 C3 C13 108.0(3)
C5 C4 C3 119.5(3)
C5 C4 C15 131.2(3)
C3 C4 C15 109.4(3)
C4 C5 C6 120.6(3)
C4 C5 C20 120.3(3)
C6 C5 C20 119.0(3)
C5 C6 C7 119.8(3)
C5 C6 C11 121.4(3)
C7 C6 C11 118.7(4)
C8 C7 C2 124.6(4)
C8 C7 C6 117.0(4)
C2 C7 C6 118.4(3)
C9 C8 C7 122.1(4)
C9 C8 H8 119.0
C7 C8 H8 119.0
C8 C9 C10 121.5(4)
C8 C9 H9 119.3
C10 C9 H9 119.3
C11 C10 C9 118.5(4)
C11 C10 C12 121.5(5)
C9 C10 C12 120.0(4)
C10 C11 C6 122.1(4)
C10 C11 H11 118.9
C6 C11 H11 118.9
C10 C12 H12A 109.5
C10 C12 H12B 109.5
H12A C12 H12B 109.5
C10 C12 H12C 109.5
H12A C12 H12C 109.5
H12B C12 H12C 109.5
C14 C13 C3 104.4(3)
C14 C13 H13A 110.9
C3 C13 H13A 110.9
C14 C13 H13B 110.9
C3 C13 H13B 110.9
H13A C13 H13B 108.9
C19 C14 C15 120.7(3)
C19 C14 C13 128.4(3)
C15 C14 C13 110.9(3)
C16 C15 C14 119.3(3)
C16 C15 C4 133.3(3)
C14 C15 C4 107.3(3)
C15 C16 C17 119.0(3)
C15 C16 H16 120.5
C17 C16 H16 120.5
C18 C17 C16 121.8(4)
C18 C17 H17 119.1
C16 C17 H17 119.1
C17 C18 C19 119.7(3)
C17 C18 H18 120.1
C19 C18 H18 120.1
C14 C19 C18 119.4(3)
C14 C19 H19 120.3
C18 C19 H19 120.3
O3 C20 C21 121.5(3)
O3 C20 C5 119.1(3)
C21 C20 C5 119.4(3)
C22 C21 C26 118.2(3)
C22 C21 C20 122.3(3)
C26 C21 C20 119.5(3)
C21 C22 C23 121.7(3)
C21 C22 H22 119.2
C23 C22 H22 119.2
C24 C23 C22 118.6(3)
C24 C23 H23 120.7
C22 C23 H23 120.7
C23 C24 C25 121.2(3)
C23 C24 Br1 119.8(3)
C25 C24 Br1 119.0(3)
C26 C25 C24 119.4(3)
C26 C25 H25 120.3
C24 C25 H25 120.3
C25 C26 C21 121.0(3)
C25 C26 H26 119.5
C21 C26 H26 119.5
C28 C27 O1 108.6(4)
C28 C27 H27A 110.0
O1 C27 H27A 110.0
C28 C27 H27B 110.0
O1 C27 H27B 110.0
H27A C27 H27B 108.3
C27 C28 H28A 109.5
C27 C28 H28B 109.5
H28A C28 H28B 109.5
C27 C28 H28C 109.5
H28A C28 H28C 109.5
H28B C28 H28C 109.5

loop_
_geom_bond_atom_site_label_1
_geom_bond_atom_site_label_2
_geom_bond_distance
Br1 C24 1.901(4)
O1 C1 1.296(5)
O1 C27 1.453(4)
O2 C1 1.214(4)
O3 C20 1.220(4)
C1 C2 1.507(5)
C2 C3 1.365(4)
C2 C7 1.432(5)
C3 C4 1.444(4)
C3 C13 1.507(4)
C4 C5 1.378(4)
C4 C15 1.453(4)
C5 C6 1.423(4)
C5 C20 1.518(4)
C6 C7 1.434(5)
C6 C11 1.448(5)
C7 C8 1.418(5)
C8 C9 1.382(5)
C8 H8 0.9300
C9 C10 1.400(5)
C9 H9 0.9300
C10 C11 1.367(5)
C10 C12 1.489(5)
C11 H11 0.9300
C12 H12A 0.9600
C12 H12B 0.9600
C12 H12C 0.9600
C13 C14 1.477(4)
C13 H13A 0.9700
C13 H13B 0.9700
C14 C19 1.364(4)
C14 C15 1.427(4)
C15 C16 1.370(4)
C16 C17 1.409(5)
C16 H16 0.9300
C17 C18 1.353(5)
C17 H17 0.9300
C18 C19 1.411(4)
C18 H18 0.9300
C19 H19 0.9300
C20 C21 1.489(4)
C21 C22 1.377(4)
C21 C26 1.402(4)
C22 C23 1.387(4)
C22 H22 0.9300
C23 C24 1.378(4)
C23 H23 0.9300
C24 C25 1.382(5)
C25 C26 1.370(5)
C25 H25 0.9300
C26 H26 0.9300
C27 C28 1.423(6)
C27 H27A 0.9700
C27 H27B 0.9700
C28 H28A 0.9600
C28 H28B 0.9600
C28 H28C 0.9600

loop_
_geom_torsion_atom_site_label_1
_geom_torsion_atom_site_label_2
_geom_torsion_atom_site_label_3
_geom_torsion_atom_site_label_4
_geom_torsion
C27 O1 C1 O2 -5.3(6)
C27 O1 C1 C2 170.5(4)
O2 C1 C2 C3 141.8(4)
O1 C1 C2 C3 -33.9(5)
O2 C1 C2 C7 -34.7(6)
O1 C1 C2 C7 149.6(4)
C7 C2 C3 C4 1.7(5)
C1 C2 C3 C4 -174.7(3)
C7 C2 C3 C13 178.9(3)
C1 C2 C3 C13 2.5(6)
C2 C3 C4 C5 -1.8(5)
C13 C3 C4 C5 -179.5(3)
C2 C3 C4 C15 177.5(3)
C13 C3 C4 C15 -0.2(4)
C3 C4 C5 C6 1.6(5)
C15 C4 C5 C6 -177.5(3)
C3 C4 C5 C20 -173.7(3)
C15 C4 C5 C20 7.2(5)
C4 C5 C6 C7 -1.4(5)
C20 C5 C6 C7 173.9(3)
C4 C5 C6 C11 176.9(3)
C20 C5 C6 C11 -7.7(5)
C3 C2 C7 C8 178.3(3)
C1 C2 C7 C8 -5.3(5)
C3 C2 C7 C6 -1.5(5)
C1 C2 C7 C6 174.9(3)
C5 C6 C7 C8 -178.5(3)
C11 C6 C7 C8 3.1(5)
C5 C6 C7 C2 1.3(5)
C11 C6 C7 C2 -177.1(3)
C2 C7 C8 C9 177.1(4)
C6 C7 C8 C9 -3.0(5)
C7 C8 C9 C10 0.6(6)
C8 C9 C10 C11 1.8(6)
C8 C9 C10 C12 -178.2(4)
C9 C10 C11 C6 -1.6(6)
C12 C10 C11 C6 178.4(3)
C5 C6 C11 C10 -179.2(3)
C7 C6 C11 C10 -0.9(5)
C2 C3 C13 C14 -177.1(3)
C4 C3 C13 C14 0.4(3)
C3 C13 C14 C19 180.0(3)
C3 C13 C14 C15 -0.4(4)
C19 C14 C15 C16 -0.9(5)
C13 C14 C15 C16 179.4(3)
C19 C14 C15 C4 179.9(3)
C13 C14 C15 C4 0.3(4)
C5 C4 C15 C16 0.2(6)
C3 C4 C15 C16 -179.0(3)
C5 C4 C15 C14 179.2(3)
C3 C4 C15 C14 0.0(4)
C14 C15 C16 C17 0.3(5)
C4 C15 C16 C17 179.1(3)
C15 C16 C17 C18 0.5(6)
C16 C17 C18 C19 -0.5(6)
C15 C14 C19 C18 0.8(5)
C13 C14 C19 C18 -179.6(3)
C17 C18 C19 C14 -0.1(5)
C4 C5 C20 O3 92.1(4)
C6 C5 C20 O3 -83.3(4)
C4 C5 C20 C21 -88.0(4)
C6 C5 C20 C21 96.6(4)
O3 C20 C21 C22 174.4(3)
C5 C20 C21 C22 -5.5(5)
O3 C20 C21 C26 -6.6(5)
C5 C20 C21 C26 173.5(3)
C26 C21 C22 C23 0.4(5)
C20 C21 C22 C23 179.3(3)
C21 C22 C23 C24 -1.0(5)
C22 C23 C24 C25 0.9(5)
C22 C23 C24 Br1 -178.4(3)
C23 C24 C25 C26 0.0(6)
Br1 C24 C25 C26 179.2(3)
C24 C25 C26 C21 -0.7(6)
C22 C21 C26 C25 0.5(5)
C20 C21 C26 C25 -178.5(3)
C1 O1 C27 C28 -170.3(5)
